data_1573319
_journal_coeditor_code WM5740
_journal_paper_doi 10.1107/S2056989024011253
_chemical_formula_iupac 'C19 H19 N O3'
_chemical_formula_moiety 'C19 H19 N O3'
_chemical_formula_sum 'C19 H19 N O3'
_chemical_formula_weight 309.35
_chemical_name_systematic 4-[2-(4-Hydroxyphenyl)ethyl]-4-azatetracyclo[5.3.2.0^2,6^.0^8,10^]dodec-11-ene-3,5-dione
_space_group_crystal_system monoclinic
_space_group_IT_number 14
_space_group_name_Hall '-P 2yn'
_space_group_name_H-M_alt 'P 1 21/n 1'
_atom_sites_solution_hydrogens mixed
_atom_sites_solution_primary dual
_audit_creation_method
;
Olex2 1.5
(compiled 2024.01.12 svn.r2f8d729c for OlexSys, GUI svn.r6928)
;
_cell_angle_alpha 90
_cell_angle_beta 103.3334(16)
_cell_angle_gamma 90
_cell_formula_units_Z 4
_cell_length_a 6.19482(10)
_cell_length_b 20.3854(3)
_cell_length_c 12.4574(2)
_cell_measurement_reflns_used 11000
_cell_measurement_temperature 100.00(10)
_cell_measurement_theta_max 77.3160
_cell_measurement_theta_min 4.2340
_cell_volume 1530.76(4)
_computing_cell_refinement
;
CrysAlisPro (Rigaku OD, 2023)
;
_computing_data_collection
;
CrysAlisPro (Rigaku OD, 2023)
;
_computing_data_reduction
;
CrysAlisPro (Rigaku OD, 2023)
;
_computing_molecular_graphics
;
CrystalMaker (Palmer, 2007)
;
_computing_publication_material
;
Olex2 (Dolomanov <i>et al.</i>, 2009; Bourhis <i>et al.</i>,
2015)
;
_computing_structure_refinement
;
SHELXL (Sheldrick, 2015b)
;
_computing_structure_solution
;
<i>SHELXT</i> (Sheldrick, 2015a)
;
_diffrn_ambient_temperature 100.00(10)
_diffrn_detector 'Hybrid Pixel Array Detector'
_diffrn_detector_area_resol_mean 10.0000
_diffrn_measured_fraction_theta_full 1.000
_diffrn_measured_fraction_theta_max 0.991
_diffrn_measurement_device 'four-circle diffractometer'
_diffrn_measurement_device_type 'XtaLAB Synergy, Dualflex, HyPix'
_diffrn_measurement_method '\w scans'
_diffrn_radiation_monochromator mirror
_diffrn_radiation_probe x-ray
_diffrn_radiation_type 'Cu K\a'
_diffrn_radiation_wavelength 1.54184
_diffrn_reflns_av_R_equivalents 0.0530
_diffrn_reflns_av_unetI/netI 0.0305
_diffrn_reflns_limit_h_max 7
_diffrn_reflns_limit_h_min -7
_diffrn_reflns_limit_k_max 22
_diffrn_reflns_limit_k_min -25
_diffrn_reflns_limit_l_max 15
_diffrn_reflns_limit_l_min -15
_diffrn_reflns_number 24225
_diffrn_reflns_theta_full 67.684
_diffrn_reflns_theta_max 77.704
_diffrn_reflns_theta_min 4.243
_diffrn_source 'micro-focus sealed X-ray tube'
_exptl_absorpt_coefficient_mu 0.733
_exptl_absorpt_correction_T_max 1.000
_exptl_absorpt_correction_T_min 0.831
_exptl_absorpt_correction_type gaussian
_exptl_absorpt_process_details
;
(CrysAlisPro; Rigaku OD, 2023)
;
_exptl_crystal_colour colourless
_exptl_crystal_density_diffrn 1.342
_exptl_crystal_description needle
_exptl_crystal_F_000 656
_exptl_crystal_size_max 0.245
_exptl_crystal_size_mid 0.052
_exptl_crystal_size_min 0.03
_refine_diff_density_max 0.243
_refine_diff_density_min -0.188
_refine_ls_extinction_method none
_refine_ls_goodness_of_fit_ref 1.033
_refine_ls_hydrogen_treatment mixed
_refine_ls_matrix_type full
_refine_ls_number_parameters 212
_refine_ls_number_reflns 3219
_refine_ls_number_restraints 0
_refine_ls_restrained_S_all 1.033
_refine_ls_R_factor_all 0.0437
_refine_ls_R_factor_gt 0.0369
_refine_ls_shift/su_max 0.001
_refine_ls_shift/su_mean 0.000
_refine_ls_structure_factor_coef Fsqd
_refine_ls_weighting_details 'w=1/[\s^2^(Fo^2^)+(0.0479P)^2^+0.4204P] where P=(Fo^2^+2Fc^2^)/3'
_refine_ls_weighting_scheme calc
_refine_ls_wR_factor_gt 0.0939
_refine_ls_wR_factor_ref 0.0985
_reflns_number_gt 2738
_reflns_number_total 3219
_reflns_threshold_expression 'I > 2\s(I)'
_cod_data_source_file wm5740.cif
_cod_data_source_block II
_cod_database_code 1573319
_shelx_space_group_comment
;
The symmetry employed for this shelxl refinement is uniquely defined
by the following loop, which should always be used as a source of
symmetry information in preference to the above space-group names.
They are only intended as comments.
;

loop_
_space_group_symop_operation_xyz
'x, y, z'
'-x+1/2, y+1/2, -z+1/2'
'-x, -y, -z'
'x-1/2, -y-1/2, z-1/2'

loop_
_atom_site_type_symbol
_atom_site_label
_atom_site_fract_x
_atom_site_fract_y
_atom_site_fract_z
_atom_site_U_iso_or_equiv
_atom_site_adp_type
_atom_site_calc_flag
_atom_site_occupancy
_atom_site_disorder_assembly
_atom_site_disorder_group
O O1 0.22461(14) 0.32415(4) 0.34473(7) 0.0282(2) Uani d 1 . .
O O2 0.92166(14) 0.32894(5) 0.56437(8) 0.0312(2) Uani d 1 . .
O O3 0.22408(16) 0.63973(4) 0.76502(7) 0.0283(2) Uani d 1 . .
N N1 0.56517(16) 0.33992(5) 0.46177(8) 0.0233(2) Uani d 1 . .
C C1 0.4153(2) 0.30627(6) 0.38185(9) 0.0226(2) Uani d 1 . .
C C2 0.7694(2) 0.30848(6) 0.49296(10) 0.0235(3) Uani d 1 . .
C C3 0.52553(19) 0.24518(6) 0.35103(9) 0.0220(2) Uani d 1 . .
H H3A 0.532143 0.246899 0.271628 0.026 Uiso calc 1 . .
C C4 0.76183(19) 0.24663(6) 0.42573(10) 0.0218(2) Uani d 1 . .
H H4 0.874553 0.248648 0.379854 0.026 Uiso calc 1 . .
C C5 0.79950(19) 0.18446(6) 0.50036(10) 0.0226(3) Uani d 1 . .
H H5 0.948741 0.184960 0.552529 0.027 Uiso calc 1 . .
C C6 0.6156(2) 0.18277(6) 0.56081(10) 0.0238(3) Uani d 1 . .
H H6 0.642429 0.183069 0.639031 0.029 Uiso calc 1 . .
C C7 0.4127(2) 0.18083(6) 0.49618(10) 0.0253(3) Uani d 1 . .
H H7 0.282883 0.179131 0.524435 0.030 Uiso calc 1 . .
C C8 0.4050(2) 0.18152(6) 0.37461(10) 0.0244(3) Uani d 1 . .
H H8 0.249038 0.179731 0.329527 0.029 Uiso calc 1 . .
C C9 0.5462(2) 0.12572(6) 0.34451(10) 0.0261(3) Uani d 1 . .
H H9 0.534891 0.117643 0.264226 0.031 Uiso calc 1 . .
C C10 0.7766(2) 0.12710(6) 0.41887(10) 0.0252(3) Uani d 1 . .
H H10 0.903112 0.119695 0.382893 0.030 Uiso calc 1 . .
C C11 0.6262(2) 0.06955(6) 0.42227(11) 0.0303(3) Uani d 1 . .
H H11A 0.562029 0.064960 0.487680 0.036 Uiso calc 1 . .
H H11B 0.661504 0.027621 0.390032 0.036 Uiso calc 1 . .
C C12 0.5151(2) 0.40098(6) 0.51242(10) 0.0246(3) Uani d 1 . .
H H12A 0.390600 0.423331 0.461438 0.030 Uiso calc 1 . .
H H12B 0.646043 0.430232 0.523776 0.030 Uiso calc 1 . .
C C13 0.4537(2) 0.38991(6) 0.62283(10) 0.0246(3) Uani d 1 . .
H H13A 0.327791 0.358846 0.612991 0.030 Uiso calc 1 . .
H H13B 0.581309 0.370480 0.676067 0.030 Uiso calc 1 . .
C C14 0.39024(19) 0.45416(6) 0.66741(9) 0.0218(2) Uani d 1 . .
C C15 0.5441(2) 0.49292(6) 0.73957(10) 0.0252(3) Uani d 1 . .
H H15 0.690945 0.477136 0.766275 0.030 Uiso calc 1 . .
C C16 0.4865(2) 0.55417(6) 0.77310(10) 0.0257(3) Uani d 1 . .
H H16 0.593183 0.579772 0.822688 0.031 Uiso calc 1 . .
C C17 0.2723(2) 0.57793(6) 0.73392(9) 0.0231(3) Uani d 1 . .
C C18 0.11533(19) 0.53920(6) 0.66448(10) 0.0242(3) Uani d 1 . .
H H18 -0.032540 0.554538 0.639392 0.029 Uiso calc 1 . .
C C19 0.17502(19) 0.47814(6) 0.63190(10) 0.0235(3) Uani d 1 . .
H H19 0.066654 0.452024 0.584257 0.028 Uiso calc 1 . .
H H3 0.077(4) 0.6475(12) 0.7333(18) 0.068(6) Uiso d 1 . .

loop_
_atom_site_aniso_label
_atom_site_aniso_U_11
_atom_site_aniso_U_22
_atom_site_aniso_U_33
_atom_site_aniso_U_12
_atom_site_aniso_U_13
_atom_site_aniso_U_23
O1 0.0251(4) 0.0331(5) 0.0243(4) 0.0062(4) 0.0013(3) 0.0008(3)
O2 0.0250(5) 0.0298(5) 0.0357(5) -0.0029(4) 0.0006(4) -0.0067(4)
O3 0.0302(5) 0.0249(5) 0.0298(5) 0.0027(4) 0.0071(4) -0.0037(3)
N1 0.0247(5) 0.0229(5) 0.0217(5) 0.0018(4) 0.0041(4) -0.0009(4)
C1 0.0242(6) 0.0260(6) 0.0175(5) 0.0013(5) 0.0045(4) 0.0021(4)
C2 0.0223(6) 0.0239(6) 0.0244(6) -0.0012(4) 0.0058(4) 0.0003(5)
C3 0.0224(6) 0.0249(6) 0.0183(5) 0.0011(4) 0.0036(4) -0.0015(4)
C4 0.0198(5) 0.0243(6) 0.0221(6) -0.0004(4) 0.0062(4) -0.0008(4)
C5 0.0196(5) 0.0247(6) 0.0229(6) 0.0009(4) 0.0037(4) -0.0001(4)
C6 0.0255(6) 0.0250(6) 0.0213(6) 0.0004(5) 0.0062(5) 0.0010(4)
C7 0.0226(6) 0.0268(6) 0.0280(6) -0.0005(5) 0.0091(5) -0.0004(5)
C8 0.0202(6) 0.0271(6) 0.0244(6) -0.0016(5) 0.0020(4) -0.0030(5)
C9 0.0266(6) 0.0258(6) 0.0248(6) -0.0012(5) 0.0039(5) -0.0044(5)
C10 0.0242(6) 0.0242(6) 0.0276(6) 0.0010(5) 0.0068(5) -0.0013(5)
C11 0.0333(7) 0.0236(6) 0.0330(7) -0.0012(5) 0.0059(5) -0.0020(5)
C12 0.0294(6) 0.0207(6) 0.0237(6) 0.0040(5) 0.0060(5) -0.0003(4)
C13 0.0272(6) 0.0226(6) 0.0237(6) 0.0018(5) 0.0054(5) 0.0016(5)
C14 0.0242(6) 0.0224(6) 0.0194(5) 0.0009(4) 0.0059(4) 0.0023(4)
C15 0.0215(6) 0.0279(6) 0.0248(6) 0.0013(5) 0.0027(4) 0.0007(5)
C16 0.0241(6) 0.0269(6) 0.0242(6) -0.0028(5) 0.0017(4) -0.0025(5)
C17 0.0272(6) 0.0221(6) 0.0213(5) 0.0004(5) 0.0080(5) 0.0001(4)
C18 0.0211(5) 0.0264(6) 0.0244(6) 0.0012(5) 0.0041(4) 0.0016(5)
C19 0.0233(6) 0.0248(6) 0.0216(5) -0.0018(4) 0.0033(4) 0.0001(4)

loop_
_atom_type_symbol
_atom_type_description
_atom_type_scat_dispersion_real
_atom_type_scat_dispersion_imag
_atom_type_scat_source
C C 0.0181 0.0091 'International Tables Vol C Tables 4.2.6.8 and 6.1.1.4'
H H 0.0000 0.0000 'International Tables Vol C Tables 4.2.6.8 and 6.1.1.4'
N N 0.0311 0.0180 'International Tables Vol C Tables 4.2.6.8 and 6.1.1.4'
O O 0.0492 0.0322 'International Tables Vol C Tables 4.2.6.8 and 6.1.1.4'

loop_
_exptl_crystal_face_index_h
_exptl_crystal_face_index_k
_exptl_crystal_face_index_l
_exptl_crystal_face_perp_dist
-1 0 0 0.1190
1 0 0 0.1190
0 -1 1 0.0385
0 1 -1 0.0086
0 -3 -8 0.0151
0 3 8 0.0151
0 13 0 0.0163
0 -13 0 0.0308

loop_
_geom_angle_atom_site_label_1
_geom_angle_atom_site_label_2
_geom_angle_atom_site_label_3
_geom_angle_site_symmetry_1
_geom_angle_site_symmetry_3
_geom_angle
_geom_angle_publ_flag
C17 O3 H3 . . 107.2(15) ?
C1 N1 C2 . . 112.97(10) ?
C1 N1 C12 . . 124.18(10) ?
C2 N1 C12 . . 122.81(10) ?
O1 C1 N1 . . 123.86(11) ?
O1 C1 C3 . . 127.16(11) ?
N1 C1 C3 . . 108.98(10) ?
O2 C2 N1 . . 123.37(11) ?
O2 C2 C4 . . 127.95(11) ?
N1 C2 C4 . . 108.67(10) ?
C1 C3 H3A . . 110.3 ?
C1 C3 C4 . . 104.61(9) ?
C1 C3 C8 . . 111.96(10) ?
C4 C3 H3A . . 110.3 ?
C4 C3 C8 . . 109.35(9) ?
C8 C3 H3A . . 110.3 ?
C2 C4 C3 . . 104.76(9) ?
C2 C4 H4 . . 110.3 ?
C2 C4 C5 . . 111.57(10) ?
C3 C4 H4 . . 110.3 ?
C3 C4 C5 . . 109.58(9) ?
C5 C4 H4 . . 110.3 ?
C4 C5 H5 . . 111.6 ?
C6 C5 C4 . . 106.92(9) ?
C6 C5 H5 . . 111.6 ?
C6 C5 C10 . . 110.41(10) ?
C10 C5 C4 . . 104.31(9) ?
C10 C5 H5 . . 111.6 ?
C5 C6 H6 . . 122.7 ?
C7 C6 C5 . . 114.68(11) ?
C7 C6 H6 . . 122.7 ?
C6 C7 H7 . . 122.7 ?
C6 C7 C8 . . 114.59(11) ?
C8 C7 H7 . . 122.7 ?
C3 C8 H8 . . 111.6 ?
C7 C8 C3 . . 106.99(10) ?
C7 C8 H8 . . 111.6 ?
C7 C8 C9 . . 110.59(10) ?
C9 C8 C3 . . 104.27(10) ?
C9 C8 H8 . . 111.6 ?
C8 C9 H9 . . 117.0 ?
C10 C9 C8 . . 110.33(10) ?
C10 C9 H9 . . 117.0 ?
C11 C9 C8 . . 121.86(11) ?
C11 C9 H9 . . 117.0 ?
C11 C9 C10 . . 59.77(8) ?
C5 C10 H10 . . 116.7 ?
C9 C10 C5 . . 110.48(10) ?
C9 C10 H10 . . 116.7 ?
C11 C10 C5 . . 122.63(10) ?
C11 C10 C9 . . 59.98(8) ?
C11 C10 H10 . . 116.7 ?
C9 C11 H11A . . 117.7 ?
C9 C11 H11B . . 117.7 ?
C10 C11 C9 . . 60.25(8) ?
C10 C11 H11A . . 117.7 ?
C10 C11 H11B . . 117.7 ?
H11A C11 H11B . . 114.9 ?
N1 C12 H12A . . 109.1 ?
N1 C12 H12B . . 109.1 ?
N1 C12 C13 . . 112.65(10) ?
H12A C12 H12B . . 107.8 ?
C13 C12 H12A . . 109.1 ?
C13 C12 H12B . . 109.1 ?
C12 C13 H13A . . 109.6 ?
C12 C13 H13B . . 109.6 ?
H13A C13 H13B . . 108.2 ?
C14 C13 C12 . . 110.09(10) ?
C14 C13 H13A . . 109.6 ?
C14 C13 H13B . . 109.6 ?
C15 C14 C13 . . 122.11(11) ?
C19 C14 C13 . . 119.93(11) ?
C19 C14 C15 . . 117.88(11) ?
C14 C15 H15 . . 119.4 ?
C16 C15 C14 . . 121.23(11) ?
C16 C15 H15 . . 119.4 ?
C15 C16 H16 . . 120.1 ?
C15 C16 C17 . . 119.86(11) ?
C17 C16 H16 . . 120.1 ?
O3 C17 C16 . . 118.25(11) ?
O3 C17 C18 . . 122.08(11) ?
C18 C17 C16 . . 119.66(11) ?
C17 C18 H18 . . 120.1 ?
C19 C18 C17 . . 119.81(11) ?
C19 C18 H18 . . 120.1 ?
C14 C19 H19 . . 119.2 ?
C18 C19 C14 . . 121.51(11) ?
C18 C19 H19 . . 119.2 ?

loop_
_geom_bond_atom_site_label_1
_geom_bond_atom_site_label_2
_geom_bond_site_symmetry_2
_geom_bond_distance
_geom_bond_publ_flag
O1 C1 . 1.2208(15) ?
O2 C2 . 1.2115(15) ?
O3 C17 . 1.3713(15) ?
O3 H3 . 0.92(2) ?
N1 C1 . 1.3774(15) ?
N1 C2 . 1.3916(15) ?
N1 C12 . 1.4607(15) ?
C1 C3 . 1.5118(16) ?
C2 C4 . 1.5083(16) ?
C3 H3A . 1.0000 ?
C3 C4 . 1.5432(16) ?
C3 C8 . 1.5585(17) ?
C4 H4 . 1.0000 ?
C4 C5 . 1.5572(16) ?
C5 H5 . 1.0000 ?
C5 C6 . 1.5041(16) ?
C5 C10 . 1.5336(17) ?
C6 H6 . 0.9500 ?
C6 C7 . 1.3275(17) ?
C7 H7 . 0.9500 ?
C7 C8 . 1.5042(17) ?
C8 H8 . 1.0000 ?
C8 C9 . 1.5333(17) ?
C9 H9 . 1.0000 ?
C9 C10 . 1.5119(17) ?
C9 C11 . 1.5079(18) ?
C10 H10 . 1.0000 ?
C10 C11 . 1.5047(18) ?
C11 H11A . 0.9900 ?
C11 H11B . 0.9900 ?
C12 H12A . 0.9900 ?
C12 H12B . 0.9900 ?
C12 C13 . 1.5263(17) ?
C13 H13A . 0.9900 ?
C13 H13B . 0.9900 ?
C13 C14 . 1.5096(16) ?
C14 C15 . 1.3947(17) ?
C14 C19 . 1.3929(17) ?
C15 H15 . 0.9500 ?
C15 C16 . 1.3890(17) ?
C16 H16 . 0.9500 ?
C16 C17 . 1.3907(17) ?
C17 C18 . 1.3891(17) ?
C18 H18 . 0.9500 ?
C18 C19 . 1.3857(17) ?
C19 H19 . 0.9500 ?

loop_
_geom_hbond_atom_site_label_D
_geom_hbond_atom_site_label_H
_geom_hbond_atom_site_label_A
_geom_hbond_site_symmetry_A
_geom_hbond_distance_DH
_geom_hbond_distance_HA
_geom_hbond_distance_DA
_geom_hbond_angle_DHA
_geom_hbond_publ_flag
O3 H3 O1 3_566 0.92(2) 1.98(2) 2.8955(13) 172(2) yes
C13 H13A O2 1_455 0.99 2.52 3.4396(16) 154 yes
C6 H6 O1 4_666 0.95 2.50 3.4473(15) 176 yes

loop_
_geom_torsion_atom_site_label_1
_geom_torsion_atom_site_label_2
_geom_torsion_atom_site_label_3
_geom_torsion_atom_site_label_4
_geom_torsion_site_symmetry_1
_geom_torsion_site_symmetry_2
_geom_torsion_site_symmetry_3
_geom_torsion_site_symmetry_4
_geom_torsion
_geom_torsion_publ_flag
O1 C1 C3 C4 . . . . -178.30(11) ?
O1 C1 C3 C8 . . . . -59.98(15) ?
O2 C2 C4 C3 . . . . 178.33(12) ?
O2 C2 C4 C5 . . . . 59.86(16) ?
O3 C17 C18 C19 . . . . 177.36(10) ?
N1 C1 C3 C4 . . . . 0.97(12) ?
N1 C1 C3 C8 . . . . 119.29(10) ?
N1 C2 C4 C3 . . . . -0.39(12) ?
N1 C2 C4 C5 . . . . -118.87(10) ?
N1 C12 C13 C14 . . . . -176.50(10) ?
C1 N1 C2 O2 . . . . -177.71(11) ?
C1 N1 C2 C4 . . . . 1.08(13) ?
C1 N1 C12 C13 . . . . 97.13(13) ?
C1 C3 C4 C2 . . . . -0.34(12) ?
C1 C3 C4 C5 . . . . 119.47(10) ?
C1 C3 C8 C7 . . . . -59.82(12) ?
C1 C3 C8 C9 . . . . -177.03(9) ?
C2 N1 C1 O1 . . . . 177.99(11) ?
C2 N1 C1 C3 . . . . -1.31(13) ?
C2 N1 C12 C13 . . . . -80.46(14) ?
C2 C4 C5 C6 . . . . 60.69(12) ?
C2 C4 C5 C10 . . . . 177.68(9) ?
C3 C4 C5 C6 . . . . -54.85(12) ?
C3 C4 C5 C10 . . . . 62.13(11) ?
C3 C8 C9 C10 . . . . 63.09(12) ?
C3 C8 C9 C11 . . . . 129.40(12) ?
C4 C3 C8 C7 . . . . 55.64(12) ?
C4 C3 C8 C9 . . . . -61.57(11) ?
C4 C5 C6 C7 . . . . 58.84(14) ?
C4 C5 C10 C9 . . . . -61.91(12) ?
C4 C5 C10 C11 . . . . -128.65(12) ?
C5 C6 C7 C8 . . . . -0.72(16) ?
C5 C10 C11 C9 . . . . 96.31(12) ?
C6 C5 C10 C9 . . . . 52.63(13) ?
C6 C5 C10 C11 . . . . -14.10(16) ?
C6 C7 C8 C3 . . . . -58.08(14) ?
C6 C7 C8 C9 . . . . 54.89(14) ?
C7 C8 C9 C10 . . . . -51.60(13) ?
C7 C8 C9 C11 . . . . 14.71(16) ?
C8 C3 C4 C2 . . . . -120.42(10) ?
C8 C3 C4 C5 . . . . -0.61(12) ?
C8 C9 C10 C5 . . . . -0.86(14) ?
C8 C9 C10 C11 . . . . 115.82(12) ?
C8 C9 C11 C10 . . . . -96.40(12) ?
C10 C5 C6 C7 . . . . -54.04(14) ?
C11 C9 C10 C5 . . . . -116.68(11) ?
C12 N1 C1 O1 . . . . 0.18(18) ?
C12 N1 C1 C3 . . . . -179.12(10) ?
C12 N1 C2 O2 . . . . 0.13(19) ?
C12 N1 C2 C4 . . . . 178.92(10) ?
C12 C13 C14 C15 . . . . -92.81(13) ?
C12 C13 C14 C19 . . . . 83.66(13) ?
C13 C14 C15 C16 . . . . 175.06(11) ?
C13 C14 C19 C18 . . . . -175.00(11) ?
C14 C15 C16 C17 . . . . -0.43(18) ?
C15 C14 C19 C18 . . . . 1.62(17) ?
C15 C16 C17 O3 . . . . -177.24(10) ?
C15 C16 C17 C18 . . . . 2.23(18) ?
C16 C17 C18 C19 . . . . -2.10(18) ?
C17 C18 C19 C14 . . . . 0.15(18) ?
C19 C14 C15 C16 . . . . -1.48(18) ?
